data_7014542
loop_
_publ_author_name
'Liu, Dong'
'Li, Ni-Ya'
'Lang, Jian-Ping'

_publ_section_title
;
 Single-crystal to single-crystal transformation of 1D coordination
 polymer via photochemical [2+2] cycloaddition reaction.
;
_journal_issue 10
_journal_name_full 'Dalton transactions (Cambridge, England : 2003)'
_journal_page_first 2170
_journal_page_last 2172
_journal_paper_doi 10.1039/c0dt00931h
_journal_volume 40
_journal_year 2011
_chemical_formula_moiety 'C26 H18 Cd Cl2 N2 O4'
_chemical_formula_sum 'C26 H18 Cd Cl2 N2 O4'
_chemical_formula_weight 605.73
_chemical_name_systematic
;
?
;
_space_group_IT_number 2
_symmetry_cell_setting triclinic
_symmetry_space_group_name_Hall '-P 1'
_symmetry_space_group_name_H-M 'P -1'
_atom_sites_solution_hydrogens geom
_atom_sites_solution_primary direct
_atom_sites_solution_secondary difmap
_audit_creation_method SHELXL-97
_cell_angle_alpha 88.23(3)
_cell_angle_beta 71.51(3)
_cell_angle_gamma 82.74(3)
_cell_formula_units_Z 2
_cell_length_a 9.911(2)
_cell_length_b 11.151(2)
_cell_length_c 11.534(2)
_cell_measurement_reflns_used 6256
_cell_measurement_temperature 223(2)
_cell_measurement_theta_max 27.4855
_cell_measurement_theta_min 3.0249
_cell_volume 1199.2(4)
_computing_cell_refinement 'CrystalClear, Ver. 1.30 (Rigaku/MSC, 2001)'
_computing_data_collection 'CrystalClear, Ver. 1.30 (Rigaku/MSC, 2001)'
_computing_data_reduction 'CrystalStructure, Ver. 3.60 (Rigaku/MSC, 2004)'
_computing_molecular_graphics 'ORTEPII (Johnson, 1976)'
_computing_publication_material SHELXL97
_computing_structure_refinement 'SHELXL-97 (Sheldrick, 1997)'
_computing_structure_solution 'SHELXS-97 (Sheldrick, 1990)'
_diffrn_ambient_temperature 223(2)
_diffrn_measured_fraction_theta_full 0.987
_diffrn_measured_fraction_theta_max 0.987
_diffrn_measurement_device_type 'Rigaku MercuryCCD area detector'
_diffrn_measurement_method \w
_diffrn_radiation_monochromator graphite
_diffrn_radiation_source 'fine-focus sealed tube'
_diffrn_radiation_type MoK\a
_diffrn_radiation_wavelength 0.71073
_diffrn_reflns_av_R_equivalents 0.0248
_diffrn_reflns_av_sigmaI/netI 0.0383
_diffrn_reflns_limit_h_max 11
_diffrn_reflns_limit_h_min -11
_diffrn_reflns_limit_k_max 13
_diffrn_reflns_limit_k_min -9
_diffrn_reflns_limit_l_max 13
_diffrn_reflns_limit_l_min -12
_diffrn_reflns_number 9385
_diffrn_reflns_theta_full 25.05
_diffrn_reflns_theta_max 25.05
_diffrn_reflns_theta_min 3.29
_diffrn_standards_decay_% 0
_diffrn_standards_interval_count 0
_diffrn_standards_interval_time 0
_diffrn_standards_number 0
_exptl_absorpt_coefficient_mu 1.170
_exptl_absorpt_correction_T_max 0.8533
_exptl_absorpt_correction_T_min 0.5423
_exptl_absorpt_correction_type multi-scan
_exptl_absorpt_process_details 'Jacobson, R. (1998) Private communication to Rigaku Company, Tokyo, Japan.'
_exptl_crystal_colour Colorless
_exptl_crystal_density_diffrn 1.678
_exptl_crystal_density_method 'not measured'
_exptl_crystal_description Platelet
_exptl_crystal_F_000 604
_exptl_crystal_size_max 0.60
_exptl_crystal_size_mid 0.40
_exptl_crystal_size_min 0.14
_refine_diff_density_max 0.373
_refine_diff_density_min -0.546
_refine_diff_density_rms 0.098
_refine_ls_extinction_method none
_refine_ls_goodness_of_fit_ref 1.037
_refine_ls_hydrogen_treatment constr
_refine_ls_matrix_type full
_refine_ls_number_parameters 316
_refine_ls_number_reflns 4206
_refine_ls_number_restraints 0
_refine_ls_restrained_S_all 1.037
_refine_ls_R_factor_all 0.0277
_refine_ls_R_factor_gt 0.0242
_refine_ls_shift/su_max 0.001
_refine_ls_shift/su_mean 0.000
_refine_ls_structure_factor_coef Fsqd
_refine_ls_weighting_details 'calc w=1/[\s^2^(Fo^2^)+(0.0304P)^2^+0.0000P] where P=(Fo^2^+2Fc^2^)/3'
_refine_ls_weighting_scheme calc
_refine_ls_wR_factor_gt 0.0576
_refine_ls_wR_factor_ref 0.0584
_reflns_number_gt 3768
_reflns_number_total 4206
_reflns_threshold_expression >2sigma(I)
_cod_data_source_file C0DT00931H.TXT
_cod_data_source_block 1
_cod_database_code 7014542

loop_
_symmetry_equiv_pos_as_xyz
'x, y, z'
'-x, -y, -z'

loop_
_atom_site_label
_atom_site_type_symbol
_atom_site_fract_x
_atom_site_fract_y
_atom_site_fract_z
_atom_site_U_iso_or_equiv
_atom_site_adp_type
_atom_site_occupancy
_atom_site_symmetry_multiplicity
_atom_site_calc_flag
_atom_site_refinement_flags
_atom_site_disorder_assembly
_atom_site_disorder_group
Cd1 Cd 0.078039(16) 0.110642(15) 0.580445(15) 0.02229(7) Uani 1 1 d . . .
Cl1 Cl 0.19615(10) 0.50771(9) 1.17315(8) 0.0640(2) Uani 1 1 d . . .
Cl2 Cl 0.45104(8) 0.11309(8) -0.21967(6) 0.0539(2) Uani 1 1 d . . .
N1 N -0.09604(19) 0.26053(17) 0.55605(18) 0.0259(5) Uani 1 1 d . . .
N2 N -0.77094(19) 0.94524(17) 0.61158(17) 0.0245(5) Uani 1 1 d . . .
O1 O 0.02186(18) 0.16301(16) 0.79110(16) 0.0350(4) Uani 1 1 d . . .
O2 O 0.17860(18) 0.26283(16) 0.65673(15) 0.0333(4) Uani 1 1 d . . .
O3 O 0.10366(17) 0.01744(16) 0.37167(15) 0.0304(4) Uani 1 1 d . . .
O4 O 0.23591(17) 0.15472(16) 0.39040(15) 0.0321(4) Uani 1 1 d . . .
C1 C -0.2289(2) 0.2748(2) 0.6359(2) 0.0290(6) Uani 1 1 d . . .
H1 H -0.2574 0.2131 0.6925 0.035 Uiso 1 1 calc R . .
C2 C -0.3256(2) 0.3756(2) 0.6388(2) 0.0279(6) Uani 1 1 d . . .
H2 H -0.4177 0.3817 0.6966 0.034 Uiso 1 1 calc R . .
C3 C -0.2872(2) 0.4684(2) 0.5564(2) 0.0260(5) Uani 1 1 d . . .
C4 C -0.1505(3) 0.4516(2) 0.4712(2) 0.0323(6) Uani 1 1 d . . .
H4 H -0.1204 0.5105 0.4116 0.039 Uiso 1 1 calc R . .
C5 C -0.0598(3) 0.3483(2) 0.4747(2) 0.0314(6) Uani 1 1 d . . .
H5 H 0.0324 0.3390 0.4168 0.038 Uiso 1 1 calc R . .
C6 C -0.3779(3) 0.5830(2) 0.5563(2) 0.0310(6) Uani 1 1 d . . .
H6 H -0.3428 0.6353 0.4911 0.037 Uiso 1 1 calc R . .
C7 C -0.5030(2) 0.6214(2) 0.6370(2) 0.0314(6) Uani 1 1 d . . .
H7 H -0.5386 0.5716 0.7042 0.038 Uiso 1 1 calc R . .
C8 C -0.5903(2) 0.7355(2) 0.6296(2) 0.0265(5) Uani 1 1 d . . .
C9 C -0.7251(3) 0.7653(2) 0.7162(3) 0.0390(7) Uani 1 1 d . . .
H9 H -0.7577 0.7142 0.7829 0.047 Uiso 1 1 calc R . .
C10 C -0.8101(3) 0.8693(2) 0.7039(2) 0.0358(7) Uani 1 1 d . . .
H10 H -0.9000 0.8875 0.7636 0.043 Uiso 1 1 calc R . .
C11 C -0.6413(2) 0.9190(2) 0.5297(2) 0.0273(6) Uani 1 1 d . . .
H11 H -0.6114 0.9726 0.4647 0.033 Uiso 1 1 calc R . .
C12 C -0.5488(2) 0.8172(2) 0.5357(2) 0.0284(6) Uani 1 1 d . . .
H12 H -0.4580 0.8034 0.4764 0.034 Uiso 1 1 calc R . .
C13 C 0.1076(2) 0.2413(2) 0.7649(2) 0.0263(6) Uani 1 1 d . . .
C14 C 0.1259(2) 0.3112(2) 0.8667(2) 0.0264(6) Uani 1 1 d . . .
C15 C 0.0501(3) 0.2899(2) 0.9878(2) 0.0327(6) Uani 1 1 d . . .
H15 H -0.0159 0.2330 1.0057 0.039 Uiso 1 1 calc R . .
C16 C 0.0698(3) 0.3507(3) 1.0818(2) 0.0399(7) Uani 1 1 d . . .
H16 H 0.0175 0.3362 1.1634 0.048 Uiso 1 1 calc R . .
C17 C 0.1679(3) 0.4336(3) 1.0545(2) 0.0384(7) Uani 1 1 d . . .
C18 C 0.2446(3) 0.4568(3) 0.9355(3) 0.0418(7) Uani 1 1 d . . .
H18 H 0.3105 0.5137 0.9181 0.050 Uiso 1 1 calc R . .
C19 C 0.2230(3) 0.3951(2) 0.8420(2) 0.0342(6) Uani 1 1 d . . .
H19 H 0.2750 0.4103 0.7605 0.041 Uiso 1 1 calc R . .
C20 C 0.1966(2) 0.0878(2) 0.3254(2) 0.0229(5) Uani 1 1 d . . .
C21 C 0.2603(2) 0.0922(2) 0.1889(2) 0.0247(6) Uani 1 1 d . . .
C22 C 0.3623(2) 0.1704(2) 0.1371(2) 0.0320(6) Uani 1 1 d . . .
H22 H 0.3908 0.2194 0.1878 0.038 Uiso 1 1 calc R . .
C23 C 0.4216(3) 0.1760(3) 0.0117(3) 0.0376(7) Uani 1 1 d . . .
H23 H 0.4911 0.2280 -0.0233 0.045 Uiso 1 1 calc R . .
C24 C 0.3783(3) 0.1050(3) -0.0612(2) 0.0354(7) Uani 1 1 d . . .
C25 C 0.2782(3) 0.0269(3) -0.0127(2) 0.0367(6) Uani 1 1 d . . .
H25 H 0.2500 -0.0213 -0.0642 0.044 Uiso 1 1 calc R . .
C26 C 0.2195(3) 0.0204(2) 0.1135(2) 0.0301(6) Uani 1 1 d . . .
H26 H 0.1516 -0.0331 0.1478 0.036 Uiso 1 1 calc R . .

loop_
_atom_site_aniso_label
_atom_site_aniso_U_11
_atom_site_aniso_U_22
_atom_site_aniso_U_33
_atom_site_aniso_U_23
_atom_site_aniso_U_13
_atom_site_aniso_U_12
Cd1 0.02366(10) 0.02007(10) 0.02105(11) -0.00058(7) -0.00618(7) 0.00286(7)
Cl1 0.0861(6) 0.0653(6) 0.0522(5) -0.0239(4) -0.0391(5) -0.0009(5)
Cl2 0.0469(4) 0.0766(6) 0.0218(3) 0.0101(4) 0.0023(3) 0.0160(4)
N1 0.0280(11) 0.0204(11) 0.0285(11) 0.0001(9) -0.0101(9) 0.0028(8)
N2 0.0247(10) 0.0236(11) 0.0249(11) -0.0005(9) -0.0094(9) 0.0018(8)
O1 0.0406(10) 0.0355(10) 0.0287(10) -0.0032(8) -0.0069(8) -0.0142(8)
O2 0.0415(10) 0.0368(11) 0.0207(9) -0.0003(8) -0.0064(8) -0.0099(8)
O3 0.0294(9) 0.0349(10) 0.0233(9) 0.0033(8) -0.0020(7) -0.0078(7)
O4 0.0353(10) 0.0344(10) 0.0253(9) -0.0019(8) -0.0067(8) -0.0065(8)
C1 0.0314(13) 0.0219(13) 0.0330(14) 0.0028(11) -0.0102(12) -0.0012(10)
C2 0.0234(12) 0.0256(13) 0.0341(14) -0.0014(11) -0.0088(11) -0.0004(10)
C3 0.0267(12) 0.0228(13) 0.0310(14) -0.0005(11) -0.0139(11) 0.0010(9)
C4 0.0351(14) 0.0280(14) 0.0286(14) 0.0066(11) -0.0057(12) 0.0032(11)
C5 0.0307(13) 0.0285(14) 0.0287(14) 0.0006(12) -0.0041(11) 0.0054(10)
C6 0.0320(13) 0.0246(13) 0.0347(15) 0.0046(12) -0.0105(12) 0.0018(10)
C7 0.0306(13) 0.0240(13) 0.0361(15) 0.0082(12) -0.0079(12) 0.0004(10)
C8 0.0255(12) 0.0230(13) 0.0309(14) 0.0020(11) -0.0105(11) 0.0013(9)
C9 0.0323(14) 0.0371(16) 0.0363(15) 0.0173(13) 0.0002(12) 0.0047(11)
C10 0.0245(13) 0.0397(16) 0.0316(15) 0.0081(13) 0.0026(11) 0.0071(11)
C11 0.0268(13) 0.0267(13) 0.0256(13) 0.0048(11) -0.0063(11) 0.0010(10)
C12 0.0232(12) 0.0288(14) 0.0281(13) 0.0016(11) -0.0034(10) 0.0030(10)
C13 0.0279(12) 0.0237(13) 0.0255(14) -0.0017(11) -0.0083(11) 0.0038(10)
C14 0.0287(13) 0.0246(13) 0.0262(14) -0.0022(11) -0.0106(11) 0.0013(10)
C15 0.0303(13) 0.0381(15) 0.0280(14) -0.0028(12) -0.0066(11) -0.0038(11)
C16 0.0414(16) 0.0525(19) 0.0225(14) -0.0070(13) -0.0076(12) 0.0021(13)
C17 0.0508(17) 0.0356(16) 0.0328(16) -0.0122(13) -0.0221(13) 0.0067(13)
C18 0.0586(18) 0.0317(16) 0.0439(18) 0.0003(14) -0.0253(15) -0.0139(13)
C19 0.0450(15) 0.0307(15) 0.0270(14) 0.0013(12) -0.0106(12) -0.0079(12)
C20 0.0197(11) 0.0215(12) 0.0236(13) 0.0024(11) -0.0044(10) 0.0048(9)
C21 0.0220(12) 0.0262(13) 0.0230(13) 0.0036(11) -0.0049(10) 0.0012(10)
C22 0.0306(13) 0.0342(15) 0.0307(15) 0.0038(12) -0.0090(12) -0.0050(11)
C23 0.0292(13) 0.0423(17) 0.0330(15) 0.0130(13) 0.0002(12) -0.0035(12)
C24 0.0294(13) 0.0477(17) 0.0199(13) 0.0068(12) -0.0011(11) 0.0098(12)
C25 0.0378(14) 0.0422(17) 0.0277(14) -0.0048(12) -0.0091(12) 0.0019(12)
C26 0.0294(13) 0.0320(14) 0.0256(13) 0.0010(11) -0.0047(11) -0.0021(11)

loop_
_atom_type_symbol
_atom_type_description
_atom_type_scat_dispersion_real
_atom_type_scat_dispersion_imag
_atom_type_scat_source
C C 0.0033 0.0016 'International Tables Vol C Tables 4.2.6.8 and 6.1.1.4'
H H 0.0000 0.0000 'International Tables Vol C Tables 4.2.6.8 and 6.1.1.4'
Cd Cd -0.8075 1.2024 'International Tables Vol C Tables 4.2.6.8 and 6.1.1.4'
Cl Cl 0.1484 0.1585 'International Tables Vol C Tables 4.2.6.8 and 6.1.1.4'
N N 0.0061 0.0033 'International Tables Vol C Tables 4.2.6.8 and 6.1.1.4'
O O 0.0106 0.0060 'International Tables Vol C Tables 4.2.6.8 and 6.1.1.4'

loop_
_geom_angle_atom_site_label_1
_geom_angle_atom_site_label_2
_geom_angle_atom_site_label_3
_geom_angle
_geom_angle_site_symmetry_1
_geom_angle_site_symmetry_3
_geom_angle_publ_flag
N2 Cd1 N1 172.75(6) 1_645 . ?
N2 Cd1 O4 93.77(7) 1_645 . ?
N1 Cd1 O4 91.01(7) . . ?
N2 Cd1 O3 86.89(7) 1_645 2_556 ?
N1 Cd1 O3 85.87(7) . 2_556 ?
O4 Cd1 O3 129.41(7) . 2_556 ?
N2 Cd1 O1 88.34(7) 1_645 . ?
N1 Cd1 O1 91.56(7) . . ?
O4 Cd1 O1 139.52(6) . . ?
O3 Cd1 O1 91.06(7) 2_556 . ?
N2 Cd1 O2 97.60(7) 1_645 . ?
N1 Cd1 O2 88.25(7) . . ?
O4 Cd1 O2 84.81(7) . . ?
O3 Cd1 O2 145.29(6) 2_556 . ?
O1 Cd1 O2 54.91(6) . . ?
N2 Cd1 O3 88.20(7) 1_645 . ?
N1 Cd1 O3 90.36(7) . . ?
O4 Cd1 O3 52.79(6) . . ?
O3 Cd1 O3 76.72(6) 2_556 . ?
O1 Cd1 O3 167.46(5) . . ?
O2 Cd1 O3 137.56(5) . . ?
N2 Cd1 C13 93.08(7) 1_645 . ?
N1 Cd1 C13 90.16(7) . . ?
O4 Cd1 C13 112.14(7) . . ?
O3 Cd1 C13 118.34(7) 2_556 . ?
O1 Cd1 C13 27.49(7) . . ?
O2 Cd1 C13 27.43(6) . . ?
O3 Cd1 C13 164.93(6) . . ?
N2 Cd1 C20 92.18(7) 1_645 . ?
N1 Cd1 C20 89.71(7) . . ?
O4 Cd1 C20 26.13(6) . . ?
O3 Cd1 C20 103.29(7) 2_556 . ?
O1 Cd1 C20 165.64(7) . . ?
O2 Cd1 C20 110.86(7) . . ?
O3 Cd1 C20 26.70(6) . . ?
C13 Cd1 C20 138.24(7) . . ?
N2 Cd1 Cd1 86.91(5) 1_645 2_556 ?
N1 Cd1 Cd1 87.73(5) . 2_556 ?
O4 Cd1 Cd1 89.09(5) . 2_556 ?
O3 Cd1 Cd1 40.38(4) 2_556 2_556 ?
O1 Cd1 Cd1 131.38(5) . 2_556 ?
O2 Cd1 Cd1 172.63(4) . 2_556 ?
O3 Cd1 Cd1 36.34(4) . 2_556 ?
C13 Cd1 Cd1 158.71(5) . 2_556 ?
C20 Cd1 Cd1 62.96(6) . 2_556 ?
C5 N1 C1 117.2(2) . . ?
C5 N1 Cd1 120.29(15) . . ?
C1 N1 Cd1 121.48(16) . . ?
C10 N2 C11 117.3(2) . . ?
C10 N2 Cd1 123.14(15) . 1_465 ?
C11 N2 Cd1 119.37(15) . 1_465 ?
C13 O1 Cd1 91.35(15) . . ?
C13 O2 Cd1 91.20(15) . . ?
C20 O3 Cd1 168.44(17) . 2_556 ?
C20 O3 Cd1 86.81(15) . . ?
Cd1 O3 Cd1 103.28(6) 2_556 . ?
C20 O4 Cd1 98.54(13) . . ?
N1 C1 C2 123.0(2) . . ?
N1 C1 H1 118.5 . . ?
C2 C1 H1 118.5 . . ?
C1 C2 C3 120.0(2) . . ?
C1 C2 H2 120.0 . . ?
C3 C2 H2 120.0 . . ?
C2 C3 C4 116.8(2) . . ?
C2 C3 C6 124.7(2) . . ?
C4 C3 C6 118.5(2) . . ?
C5 C4 C3 119.6(2) . . ?
C5 C4 H4 120.2 . . ?
C3 C4 H4 120.2 . . ?
N1 C5 C4 123.3(2) . . ?
N1 C5 H5 118.3 . . ?
C4 C5 H5 118.3 . . ?
C7 C6 C3 127.6(2) . . ?
C7 C6 H6 116.2 . . ?
C3 C6 H6 116.2 . . ?
C6 C7 C8 124.9(2) . . ?
C6 C7 H7 117.5 . . ?
C8 C7 H7 117.5 . . ?
C12 C8 C9 116.3(2) . . ?
C12 C8 C7 123.0(2) . . ?
C9 C8 C7 120.7(2) . . ?
C10 C9 C8 120.2(2) . . ?
C10 C9 H9 119.9 . . ?
C8 C9 H9 119.9 . . ?
N2 C10 C9 123.0(2) . . ?
N2 C10 H10 118.5 . . ?
C9 C10 H10 118.5 . . ?
N2 C11 C12 123.3(2) . . ?
N2 C11 H11 118.3 . . ?
C12 C11 H11 118.3 . . ?
C11 C12 C8 119.8(2) . . ?
C11 C12 H12 120.1 . . ?
C8 C12 H12 120.1 . . ?
O2 C13 O1 122.5(2) . . ?
O2 C13 C14 118.8(2) . . ?
O1 C13 C14 118.7(2) . . ?
O2 C13 Cd1 61.37(13) . . ?
O1 C13 Cd1 61.16(14) . . ?
C14 C13 Cd1 178.87(16) . . ?
C19 C14 C15 118.7(2) . . ?
C19 C14 C13 120.5(2) . . ?
C15 C14 C13 120.8(2) . . ?
C16 C15 C14 121.1(2) . . ?
C16 C15 H15 119.4 . . ?
C14 C15 H15 119.4 . . ?
C15 C16 C17 119.0(2) . . ?
C15 C16 H16 120.5 . . ?
C17 C16 H16 120.5 . . ?
C18 C17 C16 121.4(3) . . ?
C18 C17 Cl1 119.6(2) . . ?
C16 C17 Cl1 119.1(2) . . ?
C17 C18 C19 118.9(3) . . ?
C17 C18 H18 120.6 . . ?
C19 C18 H18 120.6 . . ?
C18 C19 C14 121.0(2) . . ?
C18 C19 H19 119.5 . . ?
C14 C19 H19 119.5 . . ?
O4 C20 O3 121.7(2) . . ?
O4 C20 C21 119.2(2) . . ?
O3 C20 C21 119.1(2) . . ?
O4 C20 Cd1 55.33(12) . . ?
O3 C20 Cd1 66.49(13) . . ?
C21 C20 Cd1 172.94(17) . . ?
C26 C21 C22 119.4(2) . . ?
C26 C21 C20 121.2(2) . . ?
C22 C21 C20 119.4(2) . . ?
C23 C22 C21 120.2(3) . . ?
C23 C22 H22 119.9 . . ?
C21 C22 H22 119.9 . . ?
C24 C23 C22 119.4(2) . . ?
C24 C23 H23 120.3 . . ?
C22 C23 H23 120.3 . . ?
C23 C24 C25 121.7(2) . . ?
C23 C24 Cl2 119.6(2) . . ?
C25 C24 Cl2 118.7(2) . . ?
C24 C25 C26 119.0(3) . . ?
C24 C25 H25 120.5 . . ?
C26 C25 H25 120.5 . . ?
C21 C26 C25 120.3(2) . . ?
C21 C26 H26 119.8 . . ?
C25 C26 H26 119.8 . . ?

loop_
_geom_bond_atom_site_label_1
_geom_bond_atom_site_label_2
_geom_bond_distance
_geom_bond_site_symmetry_2
_geom_bond_publ_flag
Cd1 N2 2.3181(19) 1_645 ?
Cd1 N1 2.3237(19) . ?
Cd1 O4 2.3338(18) . ?
Cd1 O3 2.3576(18) 2_556 ?
Cd1 O1 2.3878(19) . ?
Cd1 O2 2.3924(19) . ?
Cd1 O3 2.5774(19) . ?
Cd1 C13 2.725(3) . ?
Cd1 C20 2.806(2) . ?
Cd1 Cd1 3.8722(10) 2_556 ?
Cl1 C17 1.734(3) . ?
Cl2 C24 1.744(3) . ?
N1 C5 1.336(3) . ?
N1 C1 1.340(3) . ?
N2 C10 1.329(3) . ?
N2 C11 1.334(3) . ?
N2 Cd1 2.3181(19) 1_465 ?
O1 C13 1.258(3) . ?
O2 C13 1.255(3) . ?
O3 C20 1.263(3) . ?
O3 Cd1 2.3576(18) 2_556 ?
O4 C20 1.250(3) . ?
C1 C2 1.376(3) . ?
C1 H1 0.9400 . ?
C2 C3 1.388(3) . ?
C2 H2 0.9400 . ?
C3 C4 1.393(3) . ?
C3 C6 1.467(3) . ?
C4 C5 1.377(3) . ?
C4 H4 0.9400 . ?
C5 H5 0.9400 . ?
C6 C7 1.321(4) . ?
C6 H6 0.9400 . ?
C7 C8 1.461(3) . ?
C7 H7 0.9400 . ?
C8 C12 1.387(3) . ?
C8 C9 1.398(3) . ?
C9 C10 1.376(3) . ?
C9 H9 0.9400 . ?
C10 H10 0.9400 . ?
C11 C12 1.381(3) . ?
C11 H11 0.9400 . ?
C12 H12 0.9400 . ?
C13 C14 1.499(4) . ?
C14 C19 1.386(3) . ?
C14 C15 1.389(3) . ?
C15 C16 1.374(4) . ?
C15 H15 0.9400 . ?
C16 C17 1.382(4) . ?
C16 H16 0.9400 . ?
C17 C18 1.377(4) . ?
C18 C19 1.382(4) . ?
C18 H18 0.9400 . ?
C19 H19 0.9400 . ?
C20 C21 1.501(3) . ?
C21 C26 1.381(4) . ?
C21 C22 1.396(3) . ?
C22 C23 1.381(4) . ?
C22 H22 0.9400 . ?
C23 C24 1.368(4) . ?
C23 H23 0.9400 . ?
C24 C25 1.375(4) . ?
C25 C26 1.389(4) . ?
C25 H25 0.9400 . ?
C26 H26 0.9400 . ?
